data_7716116
loop_
_publ_author_name
'Bourne, Connor'
'Dong, Huanhuan'
'McKain, Katharine'
'Mayer, Lena C.'
'McKay, Aidan P.'
'Cordes, David B.'
'Slawin, Alexandra M. Z.'
'Stasch, Andreas'

_publ_section_title
;
 Alkyl backbone variations in common &#x3b2;-diketiminate ligands and
 applications to <i>N</i>-heterocyclic silylene chemistry.
;
_journal_issue 23
_journal_name_full 'Dalton transactions (Cambridge, England : 2003)'
_journal_page_first 9887
_journal_page_last 9895
_journal_paper_doi 10.1039/d4dt01298d
_journal_volume 53
_journal_year 2024
_chemical_formula_moiety 'C31 H45 K N2, C6 H6'
_chemical_formula_sum 'C37 H51 K N2'
_chemical_formula_weight 562.89
_space_group_crystal_system monoclinic
_space_group_IT_number 14
_space_group_name_Hall '-P 2yn'
_space_group_name_H-M_alt 'P 1 21/n 1'
_atom_sites_solution_hydrogens geom
_atom_sites_solution_primary dual
_audit_creation_date 2023-06-01
_audit_creation_method
;
Olex2 1.5
(compiled 2023.03.06 svn.rbb2c1857 for OlexSys, GUI svn.r6748)
;
_audit_update_record
;
2024-04-30 deposited with the CCDC.	2024-05-21 downloaded from the CCDC.
;
_cell_angle_alpha 90
_cell_angle_beta 93.499(3)
_cell_angle_gamma 90
_cell_formula_units_Z 4
_cell_length_a 11.5987(4)
_cell_length_b 15.6955(5)
_cell_length_c 18.1851(7)
_cell_measurement_reflns_used 10931
_cell_measurement_temperature 173
_cell_measurement_theta_max 66.2760
_cell_measurement_theta_min 3.6610
_cell_volume 3304.4(2)
_computing_cell_refinement 'CrysAlisPro 1.171.42.82a (Rigaku OD, 2023)'
_computing_data_collection 'CrysAlisPro 1.171.42.82a (Rigaku OD, 2023)'
_computing_data_reduction 'CrysAlisPro 1.171.42.82a (Rigaku OD, 2023)'
_computing_molecular_graphics 'Olex2 1.5 (Dolomanov et al., 2009)'
_computing_publication_material 'Olex2 1.5 (Dolomanov et al., 2009)'
_computing_structure_refinement 'SHELXL 2018/3 (Sheldrick, 2015)'
_computing_structure_solution 'SHELXT 2018/2 (Sheldrick, 2018)'
_diffrn_ambient_temperature 173
_diffrn_detector 'hybrid photon counting detector'
_diffrn_detector_area_resol_mean 5.8140
_diffrn_detector_type 'Dectris PILATUS P100K'
_diffrn_measured_fraction_theta_full 0.990
_diffrn_measured_fraction_theta_max 0.990
_diffrn_measurement_details
;
List of Runs (angles in degrees, time in seconds):

  # Type    Start    End  Width  t~exp~   \w     \q     \k     \f   Frames
#--------------------------------------------------------------------------
  1  \w    -23.00  47.00   1.00    5.00    --    0.00 -82.00  90.00   70
  2  \w    -23.00  47.00   1.00    5.00    --    0.00 -82.00 -90.00   70
  3  \w    -15.00  35.00   1.00    5.00    --    5.00  77.00 150.00   50
  4  \w    -15.00  35.00   1.00    5.00    --    5.00  77.00  30.00   50
  5  \w    -15.00  35.00   1.00    5.00    --    5.00  77.00 -60.00   50
  6  \w   -141.00 -69.00   1.00   10.00    --  -57.40 -19.00-150.00   72
  7  \w    -60.00  32.00   1.00   10.00    --  -57.40  37.00  60.00   92
  8  \w   -141.00 -88.00   1.00   10.00    --  -57.40 -77.00  30.00   53
  9  \w   -141.00 -88.00   1.00   10.00    --  -57.40 -77.00 -60.00   53
 10  \w    -46.00  32.00   1.00   10.00    --  -57.40  19.00 150.00   78
 11  \w   -141.00 -69.00   1.00   10.00    --  -57.40 -19.00  30.00   72
 12  \w   -141.00 -88.00   1.00   10.00    --  -57.40 -77.00  90.00   53
 13  \w   -167.00 -45.00   1.00   25.00    --  -83.30 -70.00-163.19  122
 14  \w   -193.00 -77.00   1.00   40.00    -- -109.20 -57.00-106.04  116
 15  \w   -193.00 -71.00   1.00   40.00    -- -109.20 -70.00 -99.93  122
 16  \w    -97.00 -20.00   1.00   40.00    -- -109.20  82.00 -21.38   77
 17  \w   -193.00 -98.00   1.00   40.00    -- -109.20 -43.00 -41.32   95
 18  \w    -97.00 -20.00   1.00   40.00    -- -109.20  82.00  89.58   77
 19  \w   -193.00 -89.00   1.00   40.00    -- -109.20 -50.00 -90.66  104
 20  \w   -193.00-124.00   1.00   40.00    -- -109.20 -21.00 109.35   69
 21  \w    -93.00 -31.00   1.00   40.00    -- -109.20  82.00 -70.95   62
 22  \w   -193.00-158.00   1.00   40.00    -- -109.20 -60.00 -57.73   35
 23  \w   -131.00 -76.00   1.00   40.00    -- -109.20 -60.00 -57.73   55
 24  \w   -192.00-145.00   1.00   40.00    -- -109.20 -61.00  54.09   47
 25  \w   -120.00 -94.00   1.00   40.00    -- -109.20  67.00  92.22   26
 26  \w    -90.00 -61.00   1.00   40.00    -- -109.20  67.00  92.22   29
 27  \w   -166.00-140.00   1.00   40.00    -- -109.20 -19.00  90.00   26
 28  \w    -93.00 -55.00   1.00   40.00    -- -109.20  82.00 134.61   38
 29  \w   -130.00 -98.00   1.00   40.00    -- -109.20 -43.00 -16.86   32
 30  \w   -185.00-133.00   1.00   40.00    -- -109.20 -43.00 -16.86   52
 31  \w   -135.00 -98.00   1.00   40.00    -- -109.20 -44.00  41.39   37
 32  \w   -193.00-154.00   1.00   40.00    -- -109.20 -44.00  41.39   39
 33  \w   -111.00 -85.00   1.00   40.00    -- -109.20 -53.00  27.46   26
 34  \w    -73.00 -47.00   1.00   40.00    -- -109.20  19.00 150.00   26
;
_diffrn_measurement_device 'AFC12: Kappa 4 circle'
_diffrn_measurement_device_type 'Rigaku XtaLAB P100K'
_diffrn_measurement_method 'shutterless scans'
_diffrn_measurement_specimen_support Loop
_diffrn_orient_matrix_type 'CrysAlisPro convention (1999,Acta A55,543-557)'
_diffrn_orient_matrix_UB_11 -0.0398309000
_diffrn_orient_matrix_UB_12 0.0391230000
_diffrn_orient_matrix_UB_13 0.0718806000
_diffrn_orient_matrix_UB_21 -0.0725269000
_diffrn_orient_matrix_UB_22 0.0661406000
_diffrn_orient_matrix_UB_23 -0.0450012000
_diffrn_orient_matrix_UB_31 -0.1043004000
_diffrn_orient_matrix_UB_32 -0.0610227000
_diffrn_orient_matrix_UB_33 -0.0027555000
_diffrn_radiation_monochromator 'Rigaku Osmic Confocal Optical System'
_diffrn_radiation_probe x-ray
_diffrn_radiation_type 'Cu K\a'
_diffrn_radiation_wavelength 1.54184
_diffrn_reflns_av_R_equivalents 0.0331
_diffrn_reflns_av_unetI/netI 0.0272
_diffrn_reflns_Laue_measured_fraction_full 0.990
_diffrn_reflns_Laue_measured_fraction_max 0.990
_diffrn_reflns_limit_h_max 13
_diffrn_reflns_limit_h_min -13
_diffrn_reflns_limit_k_max 18
_diffrn_reflns_limit_k_min -18
_diffrn_reflns_limit_l_max 20
_diffrn_reflns_limit_l_min -21
_diffrn_reflns_number 27280
_diffrn_reflns_point_group_measured_fraction_full 0.990
_diffrn_reflns_point_group_measured_fraction_max 0.990
_diffrn_reflns_theta_full 66.968
_diffrn_reflns_theta_max 66.968
_diffrn_reflns_theta_min 3.723
_diffrn_source 'Rotating Anode'
_diffrn_source_type 'Rigaku MM-007HF'
_exptl_absorpt_coefficient_mu 1.586
_exptl_absorpt_correction_T_max 1.00000
_exptl_absorpt_correction_T_min 0.72199
_exptl_absorpt_correction_type multi-scan
_exptl_absorpt_process_details
;
CrysAlisPro 1.171.42.82a (Rigaku Oxford Diffraction, 2023)
Empirical absorption correction using spherical harmonics,
implemented in SCALE3 ABSPACK scaling algorithm.
;
_exptl_crystal_colour yellow
_exptl_crystal_colour_primary yellow
_exptl_crystal_density_diffrn 1.131
_exptl_crystal_description plate
_exptl_crystal_F_000 1224
_exptl_crystal_size_max 0.08
_exptl_crystal_size_mid 0.06
_exptl_crystal_size_min 0.02
_refine_diff_density_max 0.224
_refine_diff_density_min -0.256
_refine_diff_density_rms 0.032
_refine_ls_extinction_method none
_refine_ls_goodness_of_fit_ref 1.051
_refine_ls_hydrogen_treatment constr
_refine_ls_matrix_type full
_refine_ls_number_parameters 371
_refine_ls_number_reflns 5831
_refine_ls_number_restraints 0
_refine_ls_restrained_S_all 1.051
_refine_ls_R_factor_all 0.0425
_refine_ls_R_factor_gt 0.0356
_refine_ls_shift/su_max 0.001
_refine_ls_shift/su_mean 0.000
_refine_ls_structure_factor_coef Fsqd
_refine_ls_weighting_details 'w=1/[\s^2^(Fo^2^)+(0.0487P)^2^+0.7529P] where P=(Fo^2^+2Fc^2^)/3'
_refine_ls_weighting_scheme calc
_refine_ls_wR_factor_gt 0.0955
_refine_ls_wR_factor_ref 0.1004
_reflns_Friedel_coverage 0.000
_reflns_number_gt 5003
_reflns_number_total 5831
_reflns_threshold_expression 'I > 2\s(I)'
_cod_data_source_file d4dt01298d2.cif
_cod_data_source_block cbas70
_cod_depositor_comments
;
The following automatic conversions were performed:

data item '_diffrn_radiation_probe' value 'X-ray' was changed to
'x-ray' in accordance with the
/home/data/users/saulius/crontab/automatic-downloads/rss-feeds/RSC/lib/dictionaries/cif_core.dic
dictionary named 'cif_core.dic' version 2.4.2 last updated on
2011-04-26.

Automatic conversion script
Id: cif_fix_values 8170 2020-07-09 18:12:32Z antanas 

 Adding full bibliography for 7716105--7716116.cif.
;
_cod_database_code 7716116
_shelx_shelxl_version_number 2018/3
_shelx_space_group_comment
;
The symmetry employed for this shelxl refinement is uniquely defined
by the following loop, which should always be used as a source of
symmetry information in preference to the above space-group names.
They are only intended as comments.
;
_shelx_estimated_absorpt_t_max 0.969
_shelx_estimated_absorpt_t_min 0.884
_olex2_refinement_description
;
1. Fixed Uiso
 At 1.2 times of:
  All C(H) groups, All C(H,H) groups
 At 1.5 times of:
  All C(H,H,H) groups
2.a Ternary CH refined with riding coordinates:
 C31(H31), C12(H12), C28(H28), C15(H15)
2.b Secondary CH2 refined with riding coordinates:
 C20(H20A,H20B), C18(H18A,H18B)
2.c Aromatic/amide H refined with riding coordinates:
 C3(H3), C8(H8), C26(H26), C24(H24), C9(H9), C25(H25), C10(H10), C41(H41),
 C42(H42), C45(H45), C43(H43), C46(H46), C44(H44)
2.d Idealised Me refined as rotating group:
 C21(H21A,H21B,H21C), C30(H30A,H30B,H30C), C33(H33A,H33B,H33C), C16(H16A,H16B,
 H16C), C19(H19A,H19B,H19C), C29(H29A,H29B,H29C), C32(H32A,H32B,H32C), C17(H17A,
 H17B,H17C), C14(H14A,H14B,H14C), C13(H13A,H13B,H13C)
;

loop_
_space_group_symop_operation_xyz
'x, y, z'
'-x+1/2, y+1/2, -z+1/2'
'-x, -y, -z'
'x-1/2, -y-1/2, z-1/2'

loop_
_atom_site_label
_atom_site_type_symbol
_atom_site_fract_x
_atom_site_fract_y
_atom_site_fract_z
_atom_site_U_iso_or_equiv
_atom_site_adp_type
_atom_site_occupancy
_atom_site_site_symmetry_order
_atom_site_calc_flag
_atom_site_refinement_flags_posn
_atom_site_refinement_flags_adp
_atom_site_refinement_flags_occupancy
_atom_site_disorder_assembly
_atom_site_disorder_group
K1 K 0.61753(3) 0.40097(2) 0.75080(2) 0.04687(11) Uani 1 1 d . . . . .
N1 N 0.41300(10) 0.41891(7) 0.67345(7) 0.0340(3) Uani 1 1 d . . . . .
N5 N 0.56768(10) 0.25774(7) 0.67725(7) 0.0342(3) Uani 1 1 d . . . . .
C4 C 0.47609(12) 0.23144(8) 0.63684(7) 0.0327(3) Uani 1 1 d . . . . .
C2 C 0.34431(11) 0.36367(8) 0.63879(7) 0.0330(3) Uani 1 1 d . . . . .
C6 C 0.37230(11) 0.50006(8) 0.69537(8) 0.0338(3) Uani 1 1 d . . . . .
C22 C 0.65127(11) 0.19968(8) 0.70665(8) 0.0340(3) Uani 1 1 d . . . . .
C3 C 0.37682(12) 0.28021(8) 0.61850(8) 0.0349(3) Uani 1 1 d . . . . .
H3 H 0.321191 0.252037 0.586610 0.042 Uiso 1 1 calc R U . . .
C7 C 0.37519(12) 0.57123(9) 0.64773(8) 0.0377(3) Uani 1 1 d . . . . .
C27 C 0.62590(12) 0.14653(9) 0.76678(8) 0.0365(3) Uani 1 1 d . . . . .
C11 C 0.33953(12) 0.51169(9) 0.76807(8) 0.0399(3) Uani 1 1 d . . . . .
C23 C 0.76578(12) 0.20180(9) 0.68306(9) 0.0406(3) Uani 1 1 d . . . . .
C20 C 0.47281(12) 0.14176(8) 0.60378(8) 0.0379(3) Uani 1 1 d . . . . .
H20A H 0.509572 0.101407 0.639892 0.045 Uiso 1 1 calc R U . . .
H20B H 0.391376 0.124095 0.594030 0.045 Uiso 1 1 calc R U . . .
C31 C 0.50481(12) 0.14458(9) 0.79513(8) 0.0387(3) Uani 1 1 d . . . . .
H31 H 0.448867 0.156115 0.752253 0.046 Uiso 1 1 calc R U . . .
C18 C 0.21721(13) 0.38574(10) 0.62061(9) 0.0428(3) Uani 1 1 d . . . . .
H18A H 0.171171 0.359991 0.658956 0.051 Uiso 1 1 calc R U . . .
H18B H 0.208636 0.448321 0.624294 0.051 Uiso 1 1 calc R U . . .
C8 C 0.34528(13) 0.65106(9) 0.67425(9) 0.0437(4) Uani 1 1 d . . . . .
H8 H 0.347269 0.699005 0.642461 0.052 Uiso 1 1 calc R U . . .
C26 C 0.71403(14) 0.09864(9) 0.80190(9) 0.0447(4) Uani 1 1 d . . . . .
H26 H 0.697014 0.062990 0.842042 0.054 Uiso 1 1 calc R U . . .
C24 C 0.85053(13) 0.15234(10) 0.72062(10) 0.0495(4) Uani 1 1 d . . . . .
H24 H 0.927224 0.153555 0.705061 0.059 Uiso 1 1 calc R U . . .
C9 C 0.31290(13) 0.66244(10) 0.74527(10) 0.0476(4) Uani 1 1 d . . . . .
H9 H 0.292476 0.717403 0.762072 0.057 Uiso 1 1 calc R U . . .
C12 C 0.40736(16) 0.56279(10) 0.56843(9) 0.0500(4) Uani 1 1 d . . . . .
H12 H 0.438707 0.504150 0.561624 0.060 Uiso 1 1 calc R U . . .
C25 C 0.82580(14) 0.10186(10) 0.77960(10) 0.0496(4) Uani 1 1 d . . . . .
H25 H 0.885116 0.069491 0.804773 0.059 Uiso 1 1 calc R U . . .
C28 C 0.79665(14) 0.25729(10) 0.61888(9) 0.0479(4) Uani 1 1 d . . . . .
H28 H 0.723121 0.279020 0.594086 0.057 Uiso 1 1 calc R U . . .
C10 C 0.31053(14) 0.59311(10) 0.79155(9) 0.0465(4) Uani 1 1 d . . . . .
H10 H 0.288641 0.600895 0.840599 0.056 Uiso 1 1 calc R U . . .
C15 C 0.33397(16) 0.43713(11) 0.82105(10) 0.0523(4) Uani 1 1 d . . . . .
H15 H 0.367219 0.386338 0.796774 0.063 Uiso 1 1 calc R U . . .
C41 C 0.87104(15) 0.41723(12) 0.83941(10) 0.0535(4) Uani 1 1 d . . . . .
H41 H 0.925244 0.436139 0.805860 0.064 Uiso 1 1 calc R U . . .
C42 C 0.80532(15) 0.47568(10) 0.87463(10) 0.0519(4) Uani 1 1 d . . . . .
H42 H 0.813008 0.534770 0.864725 0.062 Uiso 1 1 calc R U . . .
C21 C 0.53468(16) 0.13714(10) 0.53247(9) 0.0489(4) Uani 1 1 d . . . . .
H21A H 0.497413 0.175996 0.496138 0.073 Uiso 1 1 calc R U . . .
H21B H 0.530770 0.078775 0.513325 0.073 Uiso 1 1 calc R U . . .
H21C H 0.615688 0.153662 0.542013 0.073 Uiso 1 1 calc R U . . .
C45 C 0.78018(16) 0.30402(11) 0.90171(11) 0.0571(4) Uani 1 1 d . . . . .
H45 H 0.770632 0.244880 0.910656 0.069 Uiso 1 1 calc R U . . .
C43 C 0.72853(16) 0.44831(11) 0.92418(10) 0.0548(4) Uani 1 1 d . . . . .
H43 H 0.683991 0.488575 0.949232 0.066 Uiso 1 1 calc R U . . .
C46 C 0.85849(16) 0.33089(11) 0.85267(10) 0.0545(4) Uani 1 1 d . . . . .
H46 H 0.903573 0.290533 0.828113 0.065 Uiso 1 1 calc R U . . .
C30 C 0.86957(17) 0.33440(12) 0.64464(11) 0.0601(5) Uani 1 1 d . . . . .
H30A H 0.941164 0.314679 0.670607 0.090 Uiso 1 1 calc R U . . .
H30B H 0.825899 0.369269 0.677944 0.090 Uiso 1 1 calc R U . . .
H30C H 0.888261 0.368523 0.601836 0.090 Uiso 1 1 calc R U . . .
C44 C 0.71607(17) 0.36226(12) 0.93758(11) 0.0595(5) Uani 1 1 d . . . . .
H44 H 0.662834 0.343453 0.971803 0.071 Uiso 1 1 calc R U . . .
C33 C 0.48910(16) 0.21416(12) 0.85183(12) 0.0597(5) Uani 1 1 d . . . . .
H33A H 0.409424 0.213243 0.866910 0.090 Uiso 1 1 calc R U . . .
H33B H 0.505378 0.269740 0.830209 0.090 Uiso 1 1 calc R U . . .
H33C H 0.542377 0.204331 0.894915 0.090 Uiso 1 1 calc R U . . .
C16 C 0.20872(19) 0.41543(13) 0.83711(13) 0.0706(6) Uani 1 1 d . . . . .
H16A H 0.208096 0.365860 0.869850 0.106 Uiso 1 1 calc R U . . .
H16B H 0.164565 0.402396 0.790812 0.106 Uiso 1 1 calc R U . . .
H16C H 0.173645 0.464211 0.860911 0.106 Uiso 1 1 calc R U . . .
C19 C 0.16521(17) 0.35814(15) 0.54646(13) 0.0747(6) Uani 1 1 d . . . . .
H19A H 0.215969 0.375546 0.508008 0.112 Uiso 1 1 calc R U . . .
H19B H 0.089326 0.384894 0.537417 0.112 Uiso 1 1 calc R U . . .
H19C H 0.156520 0.296034 0.545725 0.112 Uiso 1 1 calc R U . . .
C29 C 0.86171(19) 0.20708(14) 0.56143(12) 0.0694(6) Uani 1 1 d . . . . .
H29A H 0.873326 0.243622 0.518810 0.104 Uiso 1 1 calc R U . . .
H29B H 0.816288 0.157006 0.545523 0.104 Uiso 1 1 calc R U . . .
H29C H 0.936854 0.188720 0.583439 0.104 Uiso 1 1 calc R U . . .
C32 C 0.47173(18) 0.05985(12) 0.82820(14) 0.0717(6) Uani 1 1 d . . . . .
H32A H 0.520112 0.049367 0.873361 0.108 Uiso 1 1 calc R U . . .
H32B H 0.483358 0.014078 0.792752 0.108 Uiso 1 1 calc R U . . .
H32C H 0.390352 0.061424 0.839814 0.108 Uiso 1 1 calc R U . . .
C17 C 0.4056(2) 0.45283(17) 0.89255(11) 0.0781(6) Uani 1 1 d . . . . .
H17A H 0.370798 0.499040 0.919878 0.117 Uiso 1 1 calc R U . . .
H17B H 0.484367 0.468751 0.881479 0.117 Uiso 1 1 calc R U . . .
H17C H 0.407781 0.400804 0.922408 0.117 Uiso 1 1 calc R U . . .
C14 C 0.4977(2) 0.62604(16) 0.54736(12) 0.0765(6) Uani 1 1 d . . . . .
H14A H 0.506756 0.622760 0.494203 0.115 Uiso 1 1 calc R U . . .
H14B H 0.571552 0.612704 0.573974 0.115 Uiso 1 1 calc R U . . .
H14C H 0.473564 0.683696 0.560230 0.115 Uiso 1 1 calc R U . . .
C13 C 0.3009(3) 0.5738(2) 0.51515(13) 0.1003(9) Uani 1 1 d . . . . .
H13A H 0.272507 0.632435 0.517935 0.150 Uiso 1 1 calc R U . . .
H13B H 0.240261 0.534259 0.528637 0.150 Uiso 1 1 calc R U . . .
H13C H 0.321774 0.561682 0.464793 0.150 Uiso 1 1 calc R U . . .

loop_
_atom_site_aniso_label
_atom_site_aniso_U_11
_atom_site_aniso_U_22
_atom_site_aniso_U_33
_atom_site_aniso_U_23
_atom_site_aniso_U_13
_atom_site_aniso_U_12
K1 0.04322(19) 0.03291(18) 0.0637(2) -0.00749(14) -0.00299(15) -0.00146(12)
N1 0.0338(6) 0.0262(5) 0.0429(6) 0.0016(5) 0.0097(5) 0.0034(4)
N5 0.0342(6) 0.0241(5) 0.0451(6) 0.0001(5) 0.0076(5) 0.0017(4)
C4 0.0362(7) 0.0250(6) 0.0379(7) 0.0010(5) 0.0098(6) 0.0013(5)
C2 0.0337(7) 0.0283(7) 0.0380(7) 0.0033(5) 0.0099(6) 0.0026(5)
C6 0.0273(6) 0.0277(7) 0.0471(8) 0.0001(6) 0.0069(5) 0.0013(5)
C22 0.0319(7) 0.0235(6) 0.0469(8) -0.0054(5) 0.0045(6) 0.0001(5)
C3 0.0368(7) 0.0288(7) 0.0396(7) -0.0004(6) 0.0057(6) 0.0014(5)
C7 0.0347(7) 0.0295(7) 0.0494(8) 0.0016(6) 0.0063(6) 0.0000(5)
C27 0.0360(7) 0.0270(7) 0.0465(8) -0.0042(6) 0.0026(6) -0.0001(5)
C11 0.0364(7) 0.0358(7) 0.0487(8) 0.0009(6) 0.0130(6) 0.0051(6)
C23 0.0349(7) 0.0316(7) 0.0562(9) -0.0103(6) 0.0097(6) -0.0031(6)
C20 0.0386(7) 0.0265(7) 0.0484(8) -0.0030(6) 0.0015(6) 0.0032(5)
C31 0.0377(7) 0.0340(7) 0.0448(8) 0.0036(6) 0.0064(6) -0.0024(6)
C18 0.0372(8) 0.0357(7) 0.0558(9) -0.0046(6) 0.0055(7) 0.0060(6)
C8 0.0409(8) 0.0270(7) 0.0639(10) 0.0027(6) 0.0085(7) 0.0010(6)
C26 0.0474(9) 0.0325(7) 0.0535(9) -0.0005(6) -0.0025(7) 0.0040(6)
C24 0.0306(7) 0.0431(8) 0.0751(11) -0.0150(8) 0.0063(7) 0.0026(6)
C9 0.0431(8) 0.0310(7) 0.0697(11) -0.0108(7) 0.0124(7) 0.0037(6)
C12 0.0716(11) 0.0324(8) 0.0469(9) 0.0052(6) 0.0117(8) 0.0012(7)
C25 0.0404(8) 0.0373(8) 0.0696(11) -0.0063(7) -0.0081(8) 0.0096(6)
C28 0.0438(8) 0.0429(8) 0.0586(10) -0.0086(7) 0.0181(7) -0.0085(7)
C10 0.0448(8) 0.0433(8) 0.0530(9) -0.0072(7) 0.0158(7) 0.0048(6)
C15 0.0619(10) 0.0455(9) 0.0521(9) 0.0079(7) 0.0247(8) 0.0127(8)
C41 0.0485(9) 0.0584(10) 0.0533(10) 0.0077(8) 0.0012(7) -0.0118(8)
C42 0.0581(10) 0.0356(8) 0.0608(10) 0.0038(7) -0.0082(8) -0.0139(7)
C21 0.0636(10) 0.0384(8) 0.0447(8) -0.0071(7) 0.0036(7) 0.0077(7)
C45 0.0661(11) 0.0357(8) 0.0687(11) 0.0078(8) -0.0034(9) -0.0076(8)
C43 0.0621(10) 0.0433(9) 0.0589(10) -0.0055(8) 0.0041(8) -0.0026(8)
C46 0.0552(10) 0.0495(10) 0.0578(10) -0.0048(8) -0.0045(8) 0.0034(8)
C30 0.0611(11) 0.0522(10) 0.0694(11) -0.0084(9) 0.0227(9) -0.0208(8)
C44 0.0636(11) 0.0529(10) 0.0630(11) 0.0087(9) 0.0130(9) -0.0105(8)
C33 0.0518(10) 0.0488(10) 0.0811(13) -0.0141(9) 0.0247(9) -0.0061(8)
C16 0.0770(14) 0.0546(11) 0.0833(14) 0.0136(10) 0.0311(11) -0.0065(9)
C19 0.0535(11) 0.0799(14) 0.0877(15) -0.0321(12) -0.0208(10) 0.0282(10)
C29 0.0732(13) 0.0655(12) 0.0733(13) -0.0165(10) 0.0346(11) -0.0085(10)
C32 0.0653(12) 0.0398(9) 0.1140(18) 0.0093(10) 0.0377(12) -0.0047(8)
C17 0.0854(15) 0.0931(17) 0.0567(11) 0.0182(11) 0.0116(10) 0.0119(13)
C14 0.0833(15) 0.0897(15) 0.0596(12) 0.0014(11) 0.0287(11) -0.0235(12)
C13 0.108(2) 0.135(2) 0.0562(13) 0.0208(14) -0.0093(13) -0.0422(18)

loop_
_atom_type_symbol
_atom_type_description
_atom_type_scat_dispersion_real
_atom_type_scat_dispersion_imag
_atom_type_scat_source
C C 0.0181 0.0091 'International Tables Vol C Tables 4.2.6.8 and 6.1.1.4'
H H 0.0000 0.0000 'International Tables Vol C Tables 4.2.6.8 and 6.1.1.4'
K K 0.3868 1.0657 'International Tables Vol C Tables 4.2.6.8 and 6.1.1.4'
N N 0.0311 0.0180 'International Tables Vol C Tables 4.2.6.8 and 6.1.1.4'

loop_
_geom_angle_atom_site_label_1
_geom_angle_atom_site_label_2
_geom_angle_atom_site_label_3
_geom_angle
_geom_angle_site_symmetry_1
_geom_angle_site_symmetry_3
_geom_angle_publ_flag
N1 K1 C41 169.34(4) . . ?
N1 K1 C42 148.57(4) . . ?
N1 K1 C45 148.31(4) . . ?
N1 K1 C43 136.79(4) . . ?
N1 K1 C46 166.99(4) . . ?
N1 K1 C44 137.25(4) . . ?
N5 K1 N1 70.67(3) . . ?
N5 K1 C41 118.30(4) . . ?
N5 K1 C42 140.16(4) . . ?
N5 K1 C45 96.58(4) . . ?
N5 K1 C43 134.92(4) . . ?
N5 K1 C46 98.34(4) . . ?
N5 K1 C44 112.44(4) . . ?
C41 K1 C45 40.49(4) . . ?
C41 K1 C43 41.59(5) . . ?
C41 K1 C46 23.66(4) . . ?
C41 K1 C44 47.11(4) . . ?
C42 K1 C41 24.32(5) . . ?
C42 K1 C45 47.35(4) . . ?
C42 K1 C43 23.62(4) . . ?
C42 K1 C46 41.82(4) . . ?
C42 K1 C44 40.62(4) . . ?
C43 K1 C45 39.82(4) . . ?
C43 K1 C46 47.45(4) . . ?
C43 K1 C44 22.68(4) . . ?
C46 K1 C45 22.55(4) . . ?
C46 K1 C44 39.67(4) . . ?
C44 K1 C45 22.09(4) . . ?
C2 N1 K1 132.08(9) . . ?
C2 N1 C6 121.57(11) . . ?
C6 N1 K1 104.09(8) . . ?
C4 N5 K1 133.35(9) . . ?
C4 N5 C22 121.31(11) . . ?
C22 N5 K1 103.40(8) . . ?
N5 C4 C3 125.55(12) . . ?
N5 C4 C20 120.40(12) . . ?
C3 C4 C20 114.04(12) . . ?
N1 C2 C3 124.88(13) . . ?
N1 C2 C18 120.18(12) . . ?
C3 C2 C18 114.88(12) . . ?
C7 C6 N1 120.93(12) . . ?
C11 C6 N1 119.44(12) . . ?
C11 C6 C7 119.32(12) . . ?
N5 C22 C27 120.06(12) . . ?
N5 C22 C23 120.23(13) . . ?
C27 C22 C23 119.19(13) . . ?
C4 C3 C2 131.93(13) . . ?
C4 C3 H3 114.0 . . ?
C2 C3 H3 114.0 . . ?
C6 C7 C12 121.95(13) . . ?
C8 C7 C6 118.82(14) . . ?
C8 C7 C12 119.22(13) . . ?
C22 C27 C31 120.68(12) . . ?
C26 C27 C22 119.30(13) . . ?
C26 C27 C31 119.96(14) . . ?
C6 C11 C15 121.28(13) . . ?
C10 C11 C6 119.32(14) . . ?
C10 C11 C15 119.40(14) . . ?
C22 C23 C28 120.98(14) . . ?
C24 C23 C22 118.81(14) . . ?
C24 C23 C28 120.21(14) . . ?
C4 C20 H20A 109.2 . . ?
C4 C20 H20B 109.2 . . ?
H20A C20 H20B 107.9 . . ?
C21 C20 C4 112.15(12) . . ?
C21 C20 H20A 109.2 . . ?
C21 C20 H20B 109.2 . . ?
C27 C31 H31 107.4 . . ?
C33 C31 C27 111.45(12) . . ?
C33 C31 H31 107.4 . . ?
C32 C31 C27 114.30(13) . . ?
C32 C31 H31 107.4 . . ?
C32 C31 C33 108.47(14) . . ?
C2 C18 H18A 108.0 . . ?
C2 C18 H18B 108.0 . . ?
H18A C18 H18B 107.3 . . ?
C19 C18 C2 117.12(13) . . ?
C19 C18 H18A 108.0 . . ?
C19 C18 H18B 108.0 . . ?
C7 C8 H8 119.1 . . ?
C9 C8 C7 121.89(14) . . ?
C9 C8 H8 119.1 . . ?
C27 C26 H26 119.3 . . ?
C25 C26 C27 121.40(15) . . ?
C25 C26 H26 119.3 . . ?
C23 C24 H24 119.1 . . ?
C25 C24 C23 121.76(14) . . ?
C25 C24 H24 119.1 . . ?
C8 C9 H9 120.4 . . ?
C10 C9 C8 119.15(14) . . ?
C10 C9 H9 120.4 . . ?
C7 C12 H12 108.1 . . ?
C7 C12 C13 110.83(16) . . ?
C14 C12 C7 113.49(15) . . ?
C14 C12 H12 108.1 . . ?
C14 C12 C13 108.10(17) . . ?
C13 C12 H12 108.1 . . ?
K1 C25 H25 54.5 2_646 . ?
C26 C25 K1 102.46(10) . 2_646 ?
C26 C25 H25 120.2 . . ?
C24 C25 K1 111.64(11) . 2_646 ?
C24 C25 C26 119.53(15) . . ?
C24 C25 H25 120.2 . . ?
C23 C28 H28 107.9 . . ?
C23 C28 C30 111.71(14) . . ?
C23 C28 C29 112.10(14) . . ?
C30 C28 H28 107.9 . . ?
C30 C28 C29 109.07(14) . . ?
C29 C28 H28 107.9 . . ?
C11 C10 H10 119.2 . . ?
C9 C10 C11 121.51(15) . . ?
C9 C10 H10 119.2 . . ?
C11 C15 H15 107.6 . . ?
C11 C15 C16 111.60(15) . . ?
C16 C15 H15 107.6 . . ?
C17 C15 C11 112.06(16) . . ?
C17 C15 H15 107.6 . . ?
C17 C15 C16 110.30(16) . . ?
K1 C41 H41 108.5 . . ?
C42 C41 K1 76.98(10) . . ?
C42 C41 H41 119.9 . . ?
C42 C41 C46 120.28(16) . . ?
C46 C41 K1 84.76(11) . . ?
C46 C41 H41 119.9 . . ?
K1 C42 H42 106.7 . . ?
C41 C42 K1 78.70(10) . . ?
C41 C42 H42 120.1 . . ?
C43 C42 K1 84.71(10) . . ?
C43 C42 C41 119.78(16) . . ?
C43 C42 H42 120.1 . . ?
C20 C21 H21A 109.5 . . ?
C20 C21 H21B 109.5 . . ?
C20 C21 H21C 109.5 . . ?
H21A C21 H21B 109.5 . . ?
H21A C21 H21C 109.5 . . ?
H21B C21 H21C 109.5 . . ?
K1 C45 H45 119.1 . . ?
C46 C45 K1 73.17(10) . . ?
C46 C45 H45 119.9 . . ?
C44 C45 K1 78.75(11) . . ?
C44 C45 H45 119.9 . . ?
C44 C45 C46 120.20(16) . . ?
K1 C43 H43 113.7 . . ?
C42 C43 K1 71.66(10) . . ?
C42 C43 H43 120.0 . . ?
C42 C43 C44 120.02(17) . . ?
C44 C43 K1 84.98(11) . . ?
C44 C43 H43 120.0 . . ?
K1 C46 H46 114.4 . . ?
C41 C46 K1 71.57(10) . . ?
C41 C46 H46 120.2 . . ?
C45 C46 K1 84.28(11) . . ?
C45 C46 C41 119.51(17) . . ?
C45 C46 H46 120.2 . . ?
C28 C30 H30A 109.5 . . ?
C28 C30 H30B 109.5 . . ?
C28 C30 H30C 109.5 . . ?
H30A C30 H30B 109.5 . . ?
H30A C30 H30C 109.5 . . ?
H30B C30 H30C 109.5 . . ?
K1 C44 H44 119.5 . . ?
C45 C44 K1 79.15(12) . . ?
C45 C44 C43 120.20(17) . . ?
C45 C44 H44 119.9 . . ?
C43 C44 K1 72.34(11) . . ?
C43 C44 H44 119.9 . . ?
C31 C33 H33A 109.5 . . ?
C31 C33 H33B 109.5 . . ?
C31 C33 H33C 109.5 . . ?
H33A C33 H33B 109.5 . . ?
H33A C33 H33C 109.5 . . ?
H33B C33 H33C 109.5 . . ?
C15 C16 H16A 109.5 . . ?
C15 C16 H16B 109.5 . . ?
C15 C16 H16C 109.5 . . ?
H16A C16 H16B 109.5 . . ?
H16A C16 H16C 109.5 . . ?
H16B C16 H16C 109.5 . . ?
C18 C19 H19A 109.5 . . ?
C18 C19 H19B 109.5 . . ?
C18 C19 H19C 109.5 . . ?
H19A C19 H19B 109.5 . . ?
H19A C19 H19C 109.5 . . ?
H19B C19 H19C 109.5 . . ?
C28 C29 H29A 109.5 . . ?
C28 C29 H29B 109.5 . . ?
C28 C29 H29C 109.5 . . ?
H29A C29 H29B 109.5 . . ?
H29A C29 H29C 109.5 . . ?
H29B C29 H29C 109.5 . . ?
C31 C32 H32A 109.5 . . ?
C31 C32 H32B 109.5 . . ?
C31 C32 H32C 109.5 . . ?
H32A C32 H32B 109.5 . . ?
H32A C32 H32C 109.5 . . ?
H32B C32 H32C 109.5 . . ?
C15 C17 H17A 109.5 . . ?
C15 C17 H17B 109.5 . . ?
C15 C17 H17C 109.5 . . ?
H17A C17 H17B 109.5 . . ?
H17A C17 H17C 109.5 . . ?
H17B C17 H17C 109.5 . . ?
C12 C14 H14A 109.5 . . ?
C12 C14 H14B 109.5 . . ?
C12 C14 H14C 109.5 . . ?
H14A C14 H14B 109.5 . . ?
H14A C14 H14C 109.5 . . ?
H14B C14 H14C 109.5 . . ?
C12 C13 H13A 109.5 . . ?
C12 C13 H13B 109.5 . . ?
C12 C13 H13C 109.5 . . ?
H13A C13 H13B 109.5 . . ?
H13A C13 H13C 109.5 . . ?
H13B C13 H13C 109.5 . . ?

loop_
_geom_bond_atom_site_label_1
_geom_bond_atom_site_label_2
_geom_bond_distance
_geom_bond_site_symmetry_2
_geom_bond_publ_flag
K1 N1 2.6979(12) . ?
K1 N5 2.6613(12) . ?
K1 C41 3.2755(18) . ?
K1 C42 3.2544(17) . ?
K1 C45 3.5739(19) . ?
K1 C43 3.4139(19) . ?
K1 C46 3.4380(18) . ?
K1 C44 3.569(2) . ?
N1 C2 1.3124(18) . ?
N1 C6 1.4237(17) . ?
N5 C4 1.3205(18) . ?
N5 C22 1.4117(17) . ?
C4 C3 1.4057(19) . ?
C4 C20 1.5302(18) . ?
C2 C3 1.4182(18) . ?
C2 C18 1.5307(19) . ?
C6 C7 1.415(2) . ?
C6 C11 1.410(2) . ?
C22 C27 1.420(2) . ?
C22 C23 1.4208(19) . ?
C3 H3 0.9500 . ?
C7 C8 1.394(2) . ?
C7 C12 1.517(2) . ?
C27 C31 1.5257(19) . ?
C27 C26 1.392(2) . ?
C11 C10 1.395(2) . ?
C11 C15 1.520(2) . ?
C23 C24 1.398(2) . ?
C23 C28 1.517(2) . ?
C20 H20A 0.9900 . ?
C20 H20B 0.9900 . ?
C20 C21 1.522(2) . ?
C31 H31 1.0000 . ?
C31 C33 1.521(2) . ?
C31 C32 1.518(2) . ?
C18 H18A 0.9900 . ?
C18 H18B 0.9900 . ?
C18 C19 1.507(2) . ?
C8 H8 0.9500 . ?
C8 C9 1.379(2) . ?
C26 H26 0.9500 . ?
C26 C25 1.383(2) . ?
C24 H24 0.9500 . ?
C24 C25 1.378(3) . ?
C9 H9 0.9500 . ?
C9 C10 1.377(2) . ?
C12 H12 1.0000 . ?
C12 C14 1.510(3) . ?
C12 C13 1.532(3) . ?
C25 H25 0.9500 . ?
C28 H28 1.0000 . ?
C28 C30 1.533(2) . ?
C28 C29 1.542(2) . ?
C10 H10 0.9500 . ?
C15 H15 1.0000 . ?
C15 C16 1.537(3) . ?
C15 C17 1.520(3) . ?
C41 H41 0.9500 . ?
C41 C42 1.376(3) . ?
C41 C46 1.386(2) . ?
C42 H42 0.9500 . ?
C42 C43 1.374(3) . ?
C21 H21A 0.9800 . ?
C21 H21B 0.9800 . ?
C21 H21C 0.9800 . ?
C45 H45 0.9500 . ?
C45 C46 1.377(3) . ?
C45 C44 1.369(3) . ?
C43 H43 0.9500 . ?
C43 C44 1.382(3) . ?
C46 H46 0.9500 . ?
C30 H30A 0.9800 . ?
C30 H30B 0.9800 . ?
C30 H30C 0.9800 . ?
C44 H44 0.9500 . ?
C33 H33A 0.9800 . ?
C33 H33B 0.9800 . ?
C33 H33C 0.9800 . ?
C16 H16A 0.9800 . ?
C16 H16B 0.9800 . ?
C16 H16C 0.9800 . ?
C19 H19A 0.9800 . ?
C19 H19B 0.9800 . ?
C19 H19C 0.9800 . ?
C29 H29A 0.9800 . ?
C29 H29B 0.9800 . ?
C29 H29C 0.9800 . ?
C32 H32A 0.9800 . ?
C32 H32B 0.9800 . ?
C32 H32C 0.9800 . ?
C17 H17A 0.9800 . ?
C17 H17B 0.9800 . ?
C17 H17C 0.9800 . ?
C14 H14A 0.9800 . ?
C14 H14B 0.9800 . ?
C14 H14C 0.9800 . ?
C13 H13A 0.9800 . ?
C13 H13B 0.9800 . ?
C13 H13C 0.9800 . ?

loop_
_geom_torsion_atom_site_label_1
_geom_torsion_atom_site_label_2
_geom_torsion_atom_site_label_3
_geom_torsion_atom_site_label_4
_geom_torsion
_geom_torsion_site_symmetry_1
_geom_torsion_site_symmetry_2
_geom_torsion_site_symmetry_3
_geom_torsion_site_symmetry_4
_geom_torsion_publ_flag
K1 N1 C2 C3 -16.7(2) . . . . ?
K1 N1 C2 C18 160.27(10) . . . . ?
K1 N1 C6 C7 105.59(12) . . . . ?
K1 N1 C6 C11 -68.02(13) . . . . ?
K1 N5 C4 C3 4.2(2) . . . . ?
K1 N5 C4 C20 -177.43(9) . . . . ?
K1 N5 C22 C27 92.86(12) . . . . ?
K1 N5 C22 C23 -78.80(13) . . . . ?
K1 C41 C42 C43 77.14(16) . . . . ?
K1 C41 C46 C45 -71.98(16) . . . . ?
K1 C42 C43 C44 72.66(17) . . . . ?
K1 C45 C46 C41 65.06(15) . . . . ?
K1 C45 C44 C43 -62.03(18) . . . . ?
K1 C43 C44 C45 65.55(18) . . . . ?
N1 C2 C3 C4 10.1(2) . . . . ?
N1 C2 C18 C19 139.91(17) . . . . ?
N1 C6 C7 C8 -173.67(13) . . . . ?
N1 C6 C7 C12 7.6(2) . . . . ?
N1 C6 C11 C10 173.75(14) . . . . ?
N1 C6 C11 C15 -6.9(2) . . . . ?
N5 C4 C3 C2 -3.4(2) . . . . ?
N5 C4 C20 C21 -82.32(16) . . . . ?
N5 C22 C27 C31 6.4(2) . . . . ?
N5 C22 C27 C26 -170.86(13) . . . . ?
N5 C22 C23 C24 170.76(13) . . . . ?
N5 C22 C23 C28 -8.6(2) . . . . ?
C4 N5 C22 C27 -73.27(17) . . . . ?
C4 N5 C22 C23 115.07(15) . . . . ?
C2 N1 C6 C7 -89.58(16) . . . . ?
C2 N1 C6 C11 96.82(16) . . . . ?
C6 N1 C2 C3 -176.66(13) . . . . ?
C6 N1 C2 C18 0.3(2) . . . . ?
C6 C7 C8 C9 -0.1(2) . . . . ?
C6 C7 C12 C14 -130.56(18) . . . . ?
C6 C7 C12 C13 107.58(19) . . . . ?
C6 C11 C10 C9 0.2(2) . . . . ?
C6 C11 C15 C16 -109.90(17) . . . . ?
C6 C11 C15 C17 125.84(17) . . . . ?
C22 N5 C4 C3 165.46(13) . . . . ?
C22 N5 C4 C20 -16.14(19) . . . . ?
C22 C27 C31 C33 -86.61(18) . . . . ?
C22 C27 C31 C32 149.96(16) . . . . ?
C22 C27 C26 C25 0.1(2) . . . . ?
C22 C23 C24 C25 0.0(2) . . . . ?
C22 C23 C28 C30 107.85(17) . . . . ?
C22 C23 C28 C29 -129.38(16) . . . . ?
C3 C4 C20 C21 96.26(15) . . . . ?
C3 C2 C18 C19 -42.9(2) . . . . ?
C7 C6 C11 C10 0.0(2) . . . . ?
C7 C6 C11 C15 179.39(14) . . . . ?
C7 C8 C9 C10 0.3(2) . . . . ?
C27 C22 C23 C24 -1.0(2) . . . . ?
C27 C22 C23 C28 179.71(13) . . . . ?
C27 C26 C25 K1 -125.10(13) . . . 2_646 ?
C27 C26 C25 C24 -1.1(2) . . . . ?
C11 C6 C7 C8 -0.1(2) . . . . ?
C11 C6 C7 C12 -178.75(14) . . . . ?
C23 C22 C27 C31 178.17(13) . . . . ?
C23 C22 C27 C26 0.9(2) . . . . ?
C23 C24 C25 K1 120.46(14) . . . 2_646 ?
C23 C24 C25 C26 1.0(2) . . . . ?
C20 C4 C3 C2 178.10(14) . . . . ?
C31 C27 C26 C25 -177.15(14) . . . . ?
C18 C2 C3 C4 -166.94(14) . . . . ?
C8 C7 C12 C14 50.8(2) . . . . ?
C8 C7 C12 C13 -71.1(2) . . . . ?
C8 C9 C10 C11 -0.3(3) . . . . ?
C26 C27 C31 C33 90.65(17) . . . . ?
C26 C27 C31 C32 -32.8(2) . . . . ?
C24 C23 C28 C30 -71.46(19) . . . . ?
C24 C23 C28 C29 51.3(2) . . . . ?
C12 C7 C8 C9 178.60(15) . . . . ?
C28 C23 C24 C25 179.35(15) . . . . ?
C10 C11 C15 C16 69.5(2) . . . . ?
C10 C11 C15 C17 -54.8(2) . . . . ?
C15 C11 C10 C9 -179.20(15) . . . . ?
C41 C42 C43 K1 -73.76(15) . . . . ?
C41 C42 C43 C44 -1.1(3) . . . . ?
C42 C41 C46 K1 71.61(16) . . . . ?
C42 C41 C46 C45 -0.4(3) . . . . ?
C42 C43 C44 K1 -65.45(16) . . . . ?
C42 C43 C44 C45 0.1(3) . . . . ?
C46 C41 C42 K1 -75.91(16) . . . . ?
C46 C41 C42 C43 1.2(3) . . . . ?
C46 C45 C44 K1 62.79(17) . . . . ?
C46 C45 C44 C43 0.8(3) . . . . ?
C44 C45 C46 K1 -65.68(18) . . . . ?
C44 C45 C46 C41 -0.6(3) . . . . ?
